data_2241883
loop_
_publ_author_name
'Azotla-Cruz, Liliana'
'Shishkina, Svitlana'
'Ukrainets, Igor'
'Lijanova, Irina'
'Likhanova, Natalya'

_publ_section_title
;
 Crystal structure of methyl
 1-allyl-4-methyl-1<i>H</i>-benzo[<i>c</i>][1,2]thiazine-3-carboxylate
 2,2-dioxide
;
_journal_issue 11
_journal_name_full 'Acta Crystallographica Section E'
_journal_page_first 1574
_journal_page_last 1576
_journal_paper_doi 10.1107/S2056989016015978
_journal_volume 72
_journal_year 2016
_chemical_formula_iupac 'C14 H15 N O4 S'
_chemical_formula_moiety 'C14 H15 N O4 S'
_chemical_formula_sum 'C14 H15 N O4 S'
_chemical_formula_weight 293.33
_chemical_name_systematic
;
Methyl
1-allyl-4-methyl-1<i>H</i>-benzo[<i>c</i>][1,2]thiazine-3-carboxylate
2,2-dioxide
;
_space_group_crystal_system orthorhombic
_space_group_IT_number 33
_space_group_name_Hall 'P 2c -2n'
_space_group_name_H-M_alt 'P n a 21'
_symmetry_space_group_name_Hall 'P 2c -2n'
_symmetry_space_group_name_H-M 'P n a 21'
_atom_sites_solution_hydrogens geom
_atom_sites_solution_primary direct
_atom_sites_solution_secondary difmap
_audit_creation_method SHELXL-2014/7
_cell_angle_alpha 90
_cell_angle_beta 90
_cell_angle_gamma 90
_cell_formula_units_Z 4
_cell_length_a 10.1970(7)
_cell_length_b 18.6174(12)
_cell_length_c 7.5136(5)
_cell_measurement_reflns_used 2163
_cell_measurement_temperature 293(2)
_cell_measurement_theta_max 25.1
_cell_measurement_theta_min 3.8
_cell_volume 1426.39(16)
_computing_cell_refinement
;
CrysAlis CCD (Agilent, 2012)
;
_computing_data_collection
;
CrysAlis CCD (Agilent, 2012)
;
_computing_data_reduction
;
CrysAlis RED (Agilent, 2012)
;
_computing_molecular_graphics
;
SHELXTL (Sheldrick, 2008) and Mercury (Macrae <i>et al.</i>,
2008)
;
_computing_publication_material
;
SHELXL2014 (Sheldrick, 2015), PLATON (Spek, 2009) and publCIF
(Westrip, 2010)
;
_computing_structure_refinement
;
SHELXL2014 (Sheldrick, 2015)
;
_computing_structure_solution
;
SHELXS2014 (Sheldrick, 2008)
;
_diffrn_ambient_temperature 293(2)
_diffrn_detector_area_resol_mean 16.1827
_diffrn_measured_fraction_theta_full 0.998
_diffrn_measured_fraction_theta_max 0.998
_diffrn_measurement_device_type 'Agilent Xcalibur Sapphire3'
_diffrn_measurement_method \w-scans
_diffrn_radiation_type MoK\a
_diffrn_radiation_wavelength 0.71073
_diffrn_reflns_av_R_equivalents 0.0558
_diffrn_reflns_limit_h_max 10
_diffrn_reflns_limit_h_min -12
_diffrn_reflns_limit_k_max 22
_diffrn_reflns_limit_k_min -22
_diffrn_reflns_limit_l_max 8
_diffrn_reflns_limit_l_min -7
_diffrn_reflns_number 9346
_diffrn_reflns_theta_full 24.998
_diffrn_reflns_theta_max 24.998
_diffrn_reflns_theta_min 2.963
_exptl_absorpt_coefficient_mu 0.239
_exptl_absorpt_correction_T_max 1.000
_exptl_absorpt_correction_T_min 0.706
_exptl_absorpt_correction_type multi-scan
_exptl_absorpt_process_details
;
(CrysAlis RED; Agilent, 2012)
;
_exptl_crystal_colour colourless
_exptl_crystal_density_diffrn 1.366
_exptl_crystal_description plate
_exptl_crystal_F_000 616
_exptl_crystal_size_max 0.200
_exptl_crystal_size_mid 0.100
_exptl_crystal_size_min 0.020
_refine_diff_density_max 0.185
_refine_diff_density_min -0.199
_refine_ls_abs_structure_details
;
Flack <i>x</i> determined using 785 quotients
[(<i>I</i>^+^)-(<i>I</i>^-^)]/[(<i>I</i>^+^)+(<i>I</i>^-^)]
(Parsons <i>et al.</i>,  2013)
;
_refine_ls_abs_structure_Flack 0.09(8)
_refine_ls_extinction_method none
_refine_ls_goodness_of_fit_ref 1.050
_refine_ls_hydrogen_treatment constr
_refine_ls_matrix_type full
_refine_ls_number_parameters 181
_refine_ls_number_reflns 2425
_refine_ls_number_restraints 1
_refine_ls_restrained_S_all 1.050
_refine_ls_R_factor_all 0.0509
_refine_ls_R_factor_gt 0.0437
_refine_ls_shift/su_max 0.000
_refine_ls_shift/su_mean 0.000
_refine_ls_structure_factor_coef Fsqd
_refine_ls_weighting_details 'w=1/[\s^2^(Fo^2^)+(0.0618P)^2^+0.1291P] where P=(Fo^2^+2Fc^2^)/3'
_refine_ls_weighting_scheme calc
_refine_ls_wR_factor_gt 0.1137
_refine_ls_wR_factor_ref 0.1195
_reflns_number_gt 2111
_reflns_number_total 2425
_reflns_threshold_expression 'I > 2\s(I)'
_cod_data_source_file su5329sup1.cif
_cod_data_source_block I
_cod_database_code 2241883
_shelx_space_group_comment
;
The symmetry employed for this shelxl refinement is uniquely defined
by the following loop, which should always be used as a source of
symmetry information in preference to the above space-group names.
They are only intended as comments.
;
_shelx_estimated_absorpt_t_min 0.954
_shelx_estimated_absorpt_t_max 0.995

loop_
_space_group_symop_operation_xyz
'x, y, z'
'-x, -y, z+1/2'
'x+1/2, -y+1/2, z'
'-x+1/2, y+1/2, z+1/2'

loop_
_atom_site_type_symbol
_atom_site_label
_atom_site_fract_x
_atom_site_fract_y
_atom_site_fract_z
_atom_site_U_iso_or_equiv
_atom_site_adp_type
_atom_site_calc_flag
_atom_site_occupancy
S S1 0.88243(9) 0.65549(5) 0.26457(17) 0.0457(3) Uani d 1
O O1 0.6502(4) 0.5240(2) 0.4865(7) 0.0975(14) Uani d 1
O O2 0.7649(4) 0.51032(18) 0.2347(6) 0.0801(11) Uani d 1
O O3 0.7789(3) 0.66144(16) 0.1376(5) 0.0645(9) Uani d 1
O O4 1.0109(3) 0.63899(17) 0.2033(4) 0.0590(9) Uani d 1
N N1 0.8881(3) 0.73110(17) 0.3775(5) 0.0457(8) Uani d 1
C C1 0.9692(4) 0.7307(2) 0.5295(6) 0.0443(9) Uani d 1
C C2 1.0333(4) 0.7933(3) 0.5818(7) 0.0559(11) Uani d 1
H H2 1.0205 0.8355 0.5180 0.067 Uiso calc 1
C C3 1.1146(4) 0.7932(3) 0.7260(7) 0.0652(14) Uani d 1
H H3 1.1557 0.8355 0.7611 0.078 Uiso calc 1
C C4 1.1362(5) 0.7308(3) 0.8195(7) 0.0722(15) Uani d 1
H H4 1.1956 0.7305 0.9135 0.087 Uiso calc 1
C C5 1.0705(5) 0.6690(3) 0.7747(8) 0.0605(11) Uani d 1
H H5 1.0837 0.6277 0.8419 0.073 Uiso calc 1
C C6 0.9842(4) 0.6670(2) 0.6302(6) 0.0461(10) Uani d 1
C C7 0.9017(4) 0.6034(2) 0.5943(6) 0.0490(10) Uani d 1
C C8 0.8424(4) 0.5951(2) 0.4353(6) 0.0497(11) Uani d 1
C C9 0.7425(5) 0.5388(2) 0.3921(8) 0.0623(13) Uani d 1
C C10 0.6651(7) 0.4617(4) 0.1624(12) 0.110(3) Uani d 1
H H10A 0.6927 0.4446 0.0478 0.165 Uiso calc 1
H H10B 0.6537 0.4217 0.2415 0.165 Uiso calc 1
H H10C 0.5835 0.4870 0.1506 0.165 Uiso calc 1
C C11 0.8826(5) 0.5494(3) 0.7415(9) 0.0715(15) Uani d 1
H H11A 0.9319 0.5640 0.8442 0.107 Uiso calc 1
H H11B 0.7913 0.5467 0.7717 0.107 Uiso calc 1
H H11C 0.9126 0.5031 0.7025 0.107 Uiso calc 1
C C12 0.7970(4) 0.7897(2) 0.3411(7) 0.0547(11) Uani d 1
H H12A 0.7753 0.8127 0.4530 0.066 Uiso calc 1
H H12B 0.7168 0.7693 0.2936 0.066 Uiso calc 1
C C13 0.8440(5) 0.8458(2) 0.2154(8) 0.0661(15) Uani d 1
H H13 0.7888 0.8848 0.1961 0.079 Uiso calc 1
C C14 0.9528(6) 0.8455(3) 0.1316(9) 0.0829(18) Uani d 1
H H14A 1.0112 0.8076 0.1466 0.099 Uiso calc 1
H H14B 0.9737 0.8832 0.0555 0.099 Uiso calc 1

loop_
_atom_site_aniso_label
_atom_site_aniso_U_11
_atom_site_aniso_U_22
_atom_site_aniso_U_33
_atom_site_aniso_U_12
_atom_site_aniso_U_13
_atom_site_aniso_U_23
S1 0.0486(5) 0.0440(5) 0.0446(5) -0.0024(4) -0.0040(5) -0.0029(5)
O1 0.087(3) 0.089(3) 0.116(4) -0.038(2) 0.020(3) -0.007(3)
O2 0.084(2) 0.063(2) 0.094(3) -0.0162(18) -0.005(2) -0.028(2)
O3 0.070(2) 0.062(2) 0.062(2) -0.0037(16) -0.0255(17) -0.0033(16)
O4 0.0587(18) 0.0636(19) 0.0546(19) -0.0032(15) 0.0108(14) -0.0081(14)
N1 0.0528(19) 0.0364(17) 0.048(2) -0.0005(14) -0.0052(15) -0.0030(17)
C1 0.044(2) 0.046(2) 0.043(2) -0.0011(18) 0.0033(18) -0.0031(18)
C2 0.061(3) 0.053(3) 0.053(3) -0.008(2) 0.004(2) -0.005(2)
C3 0.070(3) 0.075(3) 0.051(3) -0.020(3) 0.005(2) -0.015(2)
C4 0.075(3) 0.096(4) 0.046(3) -0.009(3) -0.013(2) -0.008(3)
C5 0.070(3) 0.067(3) 0.045(2) 0.005(2) -0.009(3) 0.001(3)
C6 0.049(2) 0.047(2) 0.042(2) 0.0024(18) 0.0034(18) -0.0002(18)
C7 0.055(2) 0.042(2) 0.050(3) 0.0070(18) 0.003(2) 0.0025(19)
C8 0.051(2) 0.038(2) 0.060(3) -0.0031(18) 0.003(2) -0.0031(19)
C9 0.062(3) 0.046(2) 0.079(4) -0.009(2) 0.000(3) 0.000(2)
C10 0.112(5) 0.070(4) 0.149(7) -0.028(4) -0.040(5) -0.028(4)
C11 0.093(4) 0.053(3) 0.068(4) -0.001(2) -0.002(3) 0.014(3)
C12 0.054(2) 0.046(2) 0.064(3) 0.0025(19) -0.001(2) 0.001(2)
C13 0.067(3) 0.051(3) 0.081(4) 0.003(2) 0.000(3) 0.011(2)
C14 0.076(4) 0.090(4) 0.082(4) -0.001(3) -0.001(3) 0.026(3)

loop_
_atom_type_symbol
_atom_type_description
_atom_type_scat_dispersion_real
_atom_type_scat_dispersion_imag
_atom_type_scat_source
C C 0.0033 0.0016 'International Tables Vol C Tables 4.2.6.8 and 6.1.1.4'
H H 0.0000 0.0000 'International Tables Vol C Tables 4.2.6.8 and 6.1.1.4'
N N 0.0061 0.0033 'International Tables Vol C Tables 4.2.6.8 and 6.1.1.4'
O O 0.0106 0.0060 'International Tables Vol C Tables 4.2.6.8 and 6.1.1.4'
S S 0.1246 0.1234 'International Tables Vol C Tables 4.2.6.8 and 6.1.1.4'

loop_
_geom_angle_atom_site_label_1
_geom_angle_atom_site_label_2
_geom_angle_atom_site_label_3
_geom_angle
_geom_angle_publ_flag
O4 S1 O3 118.8(2) ?
O4 S1 N1 108.66(18) ?
O3 S1 N1 107.72(19) ?
O4 S1 C8 108.2(2) ?
O3 S1 C8 111.5(2) ?
N1 S1 C8 100.3(2) ?
C9 O2 C10 117.4(5) ?.
C1 N1 C12 122.0(3) ?
C1 N1 S1 115.7(3) ?
C12 N1 S1 121.4(3) ?
C2 C1 N1 120.0(4) ?
C2 C1 C6 120.0(4) ?
N1 C1 C6 120.0(3) ?
C3 C2 C1 120.5(5) ?
C3 C2 H2 119.7 ?
C1 C2 H2 119.7 ?
C2 C3 C4 120.3(5) ?
C2 C3 H3 119.9 ?
C4 C3 H3 119.9 ?
C5 C4 C3 120.3(5) ?
C5 C4 H4 119.9 ?
C3 C4 H4 119.9 ?
C4 C5 C6 121.4(5) ?
C4 C5 H5 119.3 ?
C6 C5 H5 119.3 ?
C5 C6 C1 117.4(4) ?
C5 C6 C7 121.5(4) ?
C1 C6 C7 120.8(4) ?
C8 C7 C6 120.7(4) ?
C8 C7 C11 121.0(4) ?
C6 C7 C11 118.3(4) ?
C7 C8 C9 125.3(4) ?
C7 C8 S1 118.0(3) ?
C9 C8 S1 116.6(4) ?
O1 C9 O2 124.8(5) ?
O1 C9 C8 124.1(5) ?
O2 C9 C8 111.0(4) ?
O2 C10 H10A 109.5 ?
O2 C10 H10B 109.5 ?
H10A C10 H10B 109.5 ?
O2 C10 H10C 109.5 ?
H10A C10 H10C 109.5 ?
H10B C10 H10C 109.5 ?
C7 C11 H11A 109.5 ?
C7 C11 H11B 109.5 ?
H11A C11 H11B 109.5 ?
C7 C11 H11C 109.5 ?
H11A C11 H11C 109.5 ?
H11B C11 H11C 109.5 ?
N1 C12 C13 116.1(4) ?
N1 C12 H12A 108.3 ?
C13 C12 H12A 108.3 ?
N1 C12 H12B 108.3 ?
C13 C12 H12B 108.3 ?
H12A C12 H12B 107.4 ?
C14 C13 C12 126.2(5) ?
C14 C13 H13 116.9 ?
C12 C13 H13 116.9 ?
C13 C14 H14A 120.0 ?
C13 C14 H14B 120.0 ?
H14A C14 H14B 120.0 ?

loop_
_geom_bond_atom_site_label_1
_geom_bond_atom_site_label_2
_geom_bond_distance
S1 O4 1.422(3)
S1 O3 1.427(3)
S1 N1 1.645(3)
S1 C8 1.754(4)
O1 C9 1.210(6)
O2 C9 1.316(6)
O2 C10 1.466(6)
N1 C1 1.411(5)
N1 C12 1.458(5)
C1 C2 1.392(6)
C1 C6 1.415(6)
C2 C3 1.364(7)
C2 H2 0.9300
C3 C4 1.376(8)
C3 H3 0.9300
C4 C5 1.373(7)
C4 H4 0.9300
C5 C6 1.398(6)
C5 H5 0.9300
C6 C7 1.477(6)
C7 C8 1.348(6)
C7 C11 1.508(7)
C8 C9 1.497(6)
C10 H10A 0.9600
C10 H10B 0.9600
C10 H10C 0.9600
C11 H11A 0.9600
C11 H11B 0.9600
C11 H11C 0.9600
C12 C13 1.487(7)
C12 H12A 0.9700
C12 H12B 0.9700
C13 C14 1.276(8)
C13 H13 0.9300
C14 H14A 0.9300
C14 H14B 0.9300

loop_
_geom_hbond_atom_site_label_D
_geom_hbond_atom_site_label_H
_geom_hbond_atom_site_label_A
_geom_hbond_site_symmetry_A
_geom_hbond_distance_DH
_geom_hbond_distance_HA
_geom_hbond_distance_DA
_geom_hbond_angle_DHA
C12 H12A Cg 4_465 0.97 2.95 3.576(5) 123

loop_
_geom_torsion_atom_site_label_1
_geom_torsion_atom_site_label_2
_geom_torsion_atom_site_label_3
_geom_torsion_atom_site_label_4
_geom_torsion
O4 S1 N1 C1 -60.7(3)
O3 S1 N1 C1 169.5(3)
C8 S1 N1 C1 52.7(3)
O4 S1 N1 C12 130.1(3)
O3 S1 N1 C12 0.2(4)
C8 S1 N1 C12 -116.5(3)
C12 N1 C1 C2 -42.8(5)
S1 N1 C1 C2 147.9(3)
C12 N1 C1 C6 136.3(4)
S1 N1 C1 C6 -32.9(5)
N1 C1 C2 C3 -178.4(4)
C6 C1 C2 C3 2.5(6)
C1 C2 C3 C4 1.2(7)
C2 C3 C4 C5 -3.6(8)
C3 C4 C5 C6 2.4(8)
C4 C5 C6 C1 1.2(7)
C4 C5 C6 C7 -172.6(5)
C2 C1 C6 C5 -3.6(6)
N1 C1 C6 C5 177.2(4)
C2 C1 C6 C7 170.3(4)
N1 C1 C6 C7 -8.9(6)
C5 C6 C7 C8 -164.7(4)
C1 C6 C7 C8 21.7(6)
C5 C6 C7 C11 17.0(6)
C1 C6 C7 C11 -156.7(4)
C6 C7 C8 C9 -171.1(4)
C11 C7 C8 C9 7.3(7)
C6 C7 C8 S1 7.8(6)
C11 C7 C8 S1 -173.9(4)
O4 S1 C8 C7 72.8(4)
O3 S1 C8 C7 -154.8(3)
N1 S1 C8 C7 -40.9(4)
O4 S1 C8 C9 -108.2(4)
O3 S1 C8 C9 24.2(4)
N1 S1 C8 C9 138.1(3)
C10 O2 C9 O1 5.4(8)
C10 O2 C9 C8 -171.5(5)
C7 C8 C9 O1 46.0(7)
S1 C8 C9 O1 -132.9(5)
C7 C8 C9 O2 -137.1(5)
S1 C8 C9 O2 44.0(5)
C1 N1 C12 C13 97.2(5)
S1 N1 C12 C13 -94.2(4)
N1 C12 C13 C14 3.5(8)

_cod_database_fobs_code 2241883
